data_7243761
loop_
_publ_author_name
'Okayasu, Misaki'
'Kikkawa, Shoko'
'Hikawa, Hidemasa'
'Azumaya, Isao'

_publ_section_title
;
 Relationship between crystal shape and unit cell shape: crystal shape
 modification via co-crystallization toward SXRD-suitable crystals
;
_journal_issue 44
_journal_name_full CrystEngComm
_journal_page_first 7760
_journal_page_last 7770
_journal_paper_doi 10.1039/D1CE00897H
_journal_volume 23
_journal_year 2021
_chemical_formula_moiety 'C14 H14 Cl N O4 S'
_chemical_formula_sum 'C14 H14 Cl N O4 S'
_chemical_formula_weight 327.78
_space_group_crystal_system monoclinic
_space_group_IT_number 14
_space_group_name_Hall '-P 2yn'
_space_group_name_H-M_alt 'P 1 21/n 1'
_atom_sites_solution_hydrogens geom
_atom_sites_solution_primary direct
_atom_sites_solution_secondary difmap
_audit_update_record
;
2021-06-02 deposited with the CCDC.	2021-10-28 downloaded from the CCDC.
;
_cell_angle_alpha 90.0000
_cell_angle_beta 100.599(5)
_cell_angle_gamma 90.0000
_cell_formula_units_Z 4
_cell_length_a 8.4505(4)
_cell_length_b 13.5240(6)
_cell_length_c 13.0184(6)
_cell_measurement_reflns_used 6059
_cell_measurement_temperature 93
_cell_measurement_theta_max 29.60
_cell_measurement_theta_min 2.66
_cell_volume 1462.42(12)
_computing_cell_refinement 'CrysAlisPro 1.171.38.43 (Rigaku OD, 2015)'
_computing_data_collection 'CrysAlisPro 1.171.38.43 (Rigaku OD, 2015)'
_computing_data_reduction 'CrysAlisPro 1.171.38.43 (Rigaku OD, 2015)'
_computing_molecular_graphics 'CrystalStructure 4.3'
_computing_publication_material 'CrystalStructure 4.3 (Rigaku, 2019)'
_computing_structure_refinement 'SHELXL Version 2018/3 (Sheldrick, 2008)'
_computing_structure_solution 'SHELXT Version 2018/2 (Sheldrick, 2014)'
_diffrn_ambient_temperature 93
_diffrn_detector_area_resol_mean 5.811
_diffrn_measured_fraction_theta_full 1.000
_diffrn_measured_fraction_theta_max 0.999
_diffrn_measurement_device_type 'Rigaku XtaLAB P200'
_diffrn_measurement_method \w
_diffrn_radiation_type 'Mo K\a'
_diffrn_radiation_wavelength 0.71073
_diffrn_reflns_av_R_equivalents 0.0775
_diffrn_reflns_av_unetI/netI 0.0558
_diffrn_reflns_Laue_measured_fraction_full 1.000
_diffrn_reflns_Laue_measured_fraction_max 0.999
_diffrn_reflns_limit_h_max 10
_diffrn_reflns_limit_h_min -10
_diffrn_reflns_limit_k_max 17
_diffrn_reflns_limit_k_min -17
_diffrn_reflns_limit_l_max 16
_diffrn_reflns_limit_l_min -16
_diffrn_reflns_number 23555
_diffrn_reflns_point_group_measured_fraction_full 1.000
_diffrn_reflns_point_group_measured_fraction_max 0.999
_diffrn_reflns_theta_full 25.242
_diffrn_reflns_theta_max 27.494
_diffrn_reflns_theta_min 2.667
_diffrn_standards_number 0
_exptl_absorpt_coefficient_mu 0.418
_exptl_absorpt_correction_T_max 0.988
_exptl_absorpt_correction_T_min 0.396
_exptl_absorpt_correction_type multi-scan
_exptl_absorpt_process_details
;
CrysAlisPro 1.171.38.43 (Rigaku Oxford Diffraction, 2015)
Empirical absorption correction using spherical harmonics,
 implemented in SCALE3 ABSPACK scaling algorithm.
;
_exptl_crystal_colour colorless
_exptl_crystal_density_diffrn 1.489
_exptl_crystal_density_method 'not measured'
_exptl_crystal_description prism
_exptl_crystal_F_000 680.00
_exptl_crystal_size_max 0.100
_exptl_crystal_size_mid 0.100
_exptl_crystal_size_min 0.030
_refine_diff_density_max 0.60
_refine_diff_density_min -0.45
_refine_ls_extinction_method none
_refine_ls_goodness_of_fit_ref 1.036
_refine_ls_hydrogen_treatment mixed
_refine_ls_number_parameters 194
_refine_ls_number_reflns 3349
_refine_ls_number_restraints 0
_refine_ls_R_factor_all 0.0620
_refine_ls_R_factor_gt 0.0418
_refine_ls_shift/su_max 0.001
_refine_ls_structure_factor_coef Fsqd
_refine_ls_weighting_details 'w = 1/[\s^2^(Fo^2^)+(0.0366P)^2^+0.8944P] where P=(Fo^2^+2Fc^2^)/3'
_refine_ls_weighting_scheme calc
_refine_ls_wR_factor_gt 0.0900
_refine_ls_wR_factor_ref 0.0969
_reflns_Friedel_coverage 0.000
_reflns_number_gt 2589
_reflns_number_total 3349
_reflns_threshold_expression F^2^>2.0\s(F^2^)
_cod_data_source_file d1ce00897h2.cif
_cod_data_source_block mfu353-4a
_cod_depositor_comments 'Adding full bibliography for 7243759--7243776.cif.'
_cod_database_code 7243761

loop_
_space_group_symop_id
_space_group_symop_operation_xyz
1 +X,+Y,+Z
2 1/2-X,1/2+Y,1/2-Z
3 -X,-Y,-Z
4 -1/2+X,-1/2-Y,-1/2+Z

loop_
_atom_site_label
_atom_site_type_symbol
_atom_site_fract_x
_atom_site_fract_y
_atom_site_fract_z
_atom_site_U_iso_or_equiv
_atom_site_adp_type
_atom_site_occupancy
_atom_site_site_symmetry_order
_atom_site_calc_flag
_atom_site_refinement_flags_posn
_atom_site_refinement_flags_adp
_atom_site_refinement_flags_occupancy
_atom_site_disorder_assembly
_atom_site_disorder_group
Cl1 Cl 0.50258(7) 0.61406(4) 1.08212(4) 0.02256(15) Uani 1 1 d . . . . .
S1 S 0.55199(6) 0.89866(4) 0.79701(4) 0.01392(14) Uani 1 1 d . . . . .
O1 O 0.43180(17) 0.95584(10) 0.73019(11) 0.0187(3) Uani 1 1 d . . . . .
O2 O 0.64619(18) 0.94313(10) 0.88808(11) 0.0202(3) Uani 1 1 d . . . . .
O3 O 0.50115(17) 0.63780(10) 0.36160(11) 0.0164(3) Uani 1 1 d . . . . .
O4 O 0.35770(17) 0.80408(10) 0.37980(10) 0.0159(3) Uani 1 1 d . . . . .
N1 N 0.6812(2) 0.85974(13) 0.72705(14) 0.0141(4) Uani 1 1 d . . . . .
H1 H 0.761(3) 0.8418(16) 0.7661(18) 0.013(6) Uiso 1 1 d . . . . .
C1 C 0.6340(2) 0.80035(14) 0.63493(15) 0.0127(4) Uani 1 1 d . . . . .
C2 C 0.7120(2) 0.71227(15) 0.62519(16) 0.0153(4) Uani 1 1 d . . . . .
H2 H 0.793538 0.689902 0.680499 0.018 Uiso 1 1 calc R U . . .
C3 C 0.6716(2) 0.65575(14) 0.53426(15) 0.0142(4) Uani 1 1 d . . . . .
H3 H 0.726749 0.595579 0.527511 0.017 Uiso 1 1 calc R U . . .
C4 C 0.5511(2) 0.68733(14) 0.45391(15) 0.0134(4) Uani 1 1 d . . . . .
C5 C 0.4732(2) 0.77775(14) 0.46387(15) 0.0128(4) Uani 1 1 d . . . . .
C6 C 0.5148(2) 0.83423(14) 0.55299(15) 0.0133(4) Uani 1 1 d . . . . .
H6 H 0.462928 0.895765 0.558833 0.016 Uiso 1 1 calc R U . . .
C7 C 0.4540(2) 0.79327(14) 0.83556(15) 0.0132(4) Uani 1 1 d . . . . .
C8 C 0.3265(2) 0.75169(15) 0.76589(16) 0.0167(4) Uani 1 1 d . . . . .
H8 H 0.289116 0.781327 0.699716 0.020 Uiso 1 1 calc R U . . .
C9 C 0.2548(3) 0.66578(15) 0.79495(16) 0.0184(5) Uani 1 1 d . . . . .
H9 H 0.168682 0.636043 0.747898 0.022 Uiso 1 1 calc R U . . .
C10 C 0.3083(3) 0.62367(15) 0.89189(17) 0.0178(5) Uani 1 1 d . . . . .
H10 H 0.259375 0.565138 0.911592 0.021 Uiso 1 1 calc R U . . .
C11 C 0.4341(2) 0.66753(15) 0.96013(15) 0.0155(4) Uani 1 1 d . . . . .
C12 C 0.5086(2) 0.75246(14) 0.93361(15) 0.0139(4) Uani 1 1 d . . . . .
H12 H 0.594510 0.781961 0.981012 0.017 Uiso 1 1 calc R U . . .
C13 C 0.5710(3) 0.54254(15) 0.35166(17) 0.0191(5) Uani 1 1 d . . . . .
H13A H 0.526393 0.514601 0.282968 0.023 Uiso 1 1 calc R U . . .
H13B H 0.687974 0.549255 0.358711 0.023 Uiso 1 1 calc R U . . .
H13C H 0.546408 0.498595 0.406485 0.023 Uiso 1 1 calc R U . . .
C14 C 0.2928(3) 0.90165(14) 0.38083(16) 0.0179(4) Uani 1 1 d . . . . .
H14A H 0.212074 0.912059 0.317379 0.022 Uiso 1 1 calc R U . . .
H14B H 0.242391 0.909551 0.442368 0.022 Uiso 1 1 calc R U . . .
H14C H 0.379536 0.950225 0.383449 0.022 Uiso 1 1 calc R U . . .

loop_
_atom_site_aniso_label
_atom_site_aniso_U_11
_atom_site_aniso_U_22
_atom_site_aniso_U_33
_atom_site_aniso_U_23
_atom_site_aniso_U_13
_atom_site_aniso_U_12
Cl1 0.0249(3) 0.0248(3) 0.0180(3) 0.0079(2) 0.0038(2) 0.0023(2)
S1 0.0166(3) 0.0129(2) 0.0122(3) -0.00015(19) 0.00246(19) -0.0010(2)
O1 0.0200(8) 0.0169(7) 0.0195(8) 0.0031(6) 0.0046(6) 0.0053(6)
O2 0.0259(8) 0.0180(7) 0.0166(8) -0.0054(6) 0.0035(6) -0.0065(6)
O3 0.0188(8) 0.0157(7) 0.0134(7) -0.0037(6) -0.0007(6) 0.0017(6)
O4 0.0165(7) 0.0161(7) 0.0124(7) 0.0002(6) -0.0042(6) 0.0043(6)
N1 0.0125(9) 0.0188(9) 0.0101(9) 0.0005(7) -0.0005(7) -0.0005(7)
C1 0.0122(10) 0.0157(10) 0.0098(9) 0.0010(8) 0.0008(8) -0.0027(8)
C2 0.0132(10) 0.0191(10) 0.0125(10) 0.0036(8) -0.0002(8) 0.0003(9)
C3 0.0132(10) 0.0130(10) 0.0165(10) 0.0016(8) 0.0024(8) 0.0024(8)
C4 0.0137(10) 0.0149(10) 0.0113(10) 0.0000(8) 0.0013(8) -0.0037(8)
C5 0.0098(10) 0.0166(10) 0.0112(10) 0.0045(8) -0.0007(8) -0.0009(8)
C6 0.0133(10) 0.0127(9) 0.0139(10) 0.0028(8) 0.0022(8) 0.0008(8)
C7 0.0118(10) 0.0131(9) 0.0153(10) -0.0005(8) 0.0037(8) 0.0018(8)
C8 0.0159(11) 0.0179(10) 0.0157(10) -0.0005(8) 0.0014(9) 0.0027(9)
C9 0.0148(11) 0.0200(11) 0.0192(11) -0.0020(9) 0.0002(8) -0.0004(9)
C10 0.0165(11) 0.0138(10) 0.0247(11) 0.0013(8) 0.0082(9) -0.0010(8)
C11 0.0152(11) 0.0178(10) 0.0138(10) 0.0015(8) 0.0037(8) 0.0041(9)
C12 0.0116(10) 0.0167(10) 0.0136(10) -0.0012(8) 0.0026(8) 0.0011(8)
C13 0.0228(12) 0.0141(10) 0.0200(11) -0.0026(8) 0.0031(9) 0.0006(9)
C14 0.0198(11) 0.0155(10) 0.0165(10) 0.0031(8) -0.0021(9) 0.0035(9)

loop_
_atom_type_symbol
_atom_type_description
_atom_type_scat_dispersion_real
_atom_type_scat_dispersion_imag
_atom_type_scat_source
C C 0.0033 0.0016
;
International Tables for Crystallography
(Vol. C, Tables 4.2.6.8 and 6.1.1.4)
;
H H 0.0000 0.0000
;
International Tables for Crystallography
(Vol. C, Table 6.1.1.4)
;
N N 0.0061 0.0033
;
International Tables for Crystallography
(Vol. C, Tables 4.2.6.8 and 6.1.1.4)
;
S S 0.1246 0.1234
;
International Tables for Crystallography
(Vol. C, Tables 4.2.6.8 and 6.1.1.4)
;
O O 0.0106 0.0060
;
International Tables for Crystallography
(Vol. C, Tables 4.2.6.8 and 6.1.1.4)
;
Cl Cl 0.1484 0.1585
;
International Tables for Crystallography
(Vol. C, Tables 4.2.6.8 and 6.1.1.4)
;

loop_
_geom_angle_atom_site_label_1
_geom_angle_atom_site_label_2
_geom_angle_atom_site_label_3
_geom_angle
_geom_angle_site_symmetry_1
_geom_angle_site_symmetry_3
_geom_angle_publ_flag
O2 S1 O1 119.91(9) . . ?
O2 S1 N1 105.67(9) . . ?
O1 S1 N1 107.87(9) . . ?
O2 S1 C7 108.76(9) . . ?
O1 S1 C7 106.87(9) . . ?
N1 S1 C7 107.16(9) . . ?
C4 O3 C13 116.90(16) . . ?
C5 O4 C14 116.71(15) . . ?
C1 N1 S1 122.26(15) . . ?
C1 N1 H1 115.5(16) . . ?
S1 N1 H1 108.5(16) . . ?
C2 C1 C6 120.06(18) . . ?
C2 C1 N1 119.69(18) . . ?
C6 C1 N1 120.16(18) . . ?
C1 C2 C3 120.27(18) . . ?
C1 C2 H2 119.9 . . ?
C3 C2 H2 119.9 . . ?
C4 C3 C2 120.12(18) . . ?
C4 C3 H3 119.9 . . ?
C2 C3 H3 119.9 . . ?
O3 C4 C3 125.11(18) . . ?
O3 C4 C5 115.56(17) . . ?
C3 C4 C5 119.32(18) . . ?
O4 C5 C6 124.10(17) . . ?
O4 C5 C4 115.36(17) . . ?
C6 C5 C4 120.53(18) . . ?
C5 C6 C1 119.67(18) . . ?
C5 C6 H6 120.2 . . ?
C1 C6 H6 120.2 . . ?
C12 C7 C8 121.63(18) . . ?
C12 C7 S1 119.17(15) . . ?
C8 C7 S1 119.18(15) . . ?
C7 C8 C9 118.84(19) . . ?
C7 C8 H8 120.6 . . ?
C9 C8 H8 120.6 . . ?
C10 C9 C8 120.3(2) . . ?
C10 C9 H9 119.8 . . ?
C8 C9 H9 119.8 . . ?
C9 C10 C11 119.47(19) . . ?
C9 C10 H10 120.3 . . ?
C11 C10 H10 120.3 . . ?
C12 C11 C10 121.70(19) . . ?
C12 C11 Cl1 118.76(16) . . ?
C10 C11 Cl1 119.53(16) . . ?
C11 C12 C7 117.99(19) . . ?
C11 C12 H12 121.0 . . ?
C7 C12 H12 121.0 . . ?
O3 C13 H13A 109.5 . . ?
O3 C13 H13B 109.5 . . ?
H13A C13 H13B 109.5 . . ?
O3 C13 H13C 109.5 . . ?
H13A C13 H13C 109.5 . . ?
H13B C13 H13C 109.5 . . ?
O4 C14 H14A 109.5 . . ?
O4 C14 H14B 109.5 . . ?
H14A C14 H14B 109.5 . . ?
O4 C14 H14C 109.5 . . ?
H14A C14 H14C 109.5 . . ?
H14B C14 H14C 109.5 . . ?

loop_
_geom_bond_atom_site_label_1
_geom_bond_atom_site_label_2
_geom_bond_distance
_geom_bond_site_symmetry_2
_geom_bond_publ_flag
Cl1 C11 1.744(2) . ?
S1 O2 1.4331(15) . ?
S1 O1 1.4357(15) . ?
S1 N1 1.6325(18) . ?
S1 C7 1.767(2) . ?
O3 C4 1.373(2) . ?
O3 C13 1.433(2) . ?
O4 C5 1.373(2) . ?
O4 C14 1.430(2) . ?
N1 C1 1.437(3) . ?
N1 H1 0.81(2) . ?
C1 C2 1.379(3) . ?
C1 C6 1.403(3) . ?
C2 C3 1.398(3) . ?
C2 H2 0.9500 . ?
C3 C4 1.386(3) . ?
C3 H3 0.9500 . ?
C4 C5 1.406(3) . ?
C5 C6 1.379(3) . ?
C6 H6 0.9500 . ?
C7 C12 1.389(3) . ?
C7 C8 1.393(3) . ?
C8 C9 1.395(3) . ?
C8 H8 0.9500 . ?
C9 C10 1.383(3) . ?
C9 H9 0.9500 . ?
C10 C11 1.387(3) . ?
C10 H10 0.9500 . ?
C11 C12 1.384(3) . ?
C12 H12 0.9500 . ?
C13 H13A 0.9800 . ?
C13 H13B 0.9800 . ?
C13 H13C 0.9800 . ?
C14 H14A 0.9800 . ?
C14 H14B 0.9800 . ?
C14 H14C 0.9800 . ?

loop_
_geom_hbond_atom_site_label_D
_geom_hbond_atom_site_label_H
_geom_hbond_atom_site_label_A
_geom_hbond_site_symmetry_D
_geom_hbond_site_symmetry_H
_geom_hbond_site_symmetry_A
_geom_hbond_distance_DA
_geom_hbond_distance_DH
_geom_hbond_distance_HA
_geom_hbond_angle_DHA
_geom_hbond_publ_flag
N1 H1 O3 . . 4_676 2.939(2) 0.806 2.191 154.5 no

loop_
_geom_torsion_atom_site_label_1
_geom_torsion_atom_site_label_2
_geom_torsion_atom_site_label_3
_geom_torsion_atom_site_label_4
_geom_torsion
_geom_torsion_site_symmetry_1
_geom_torsion_site_symmetry_2
_geom_torsion_site_symmetry_3
_geom_torsion_site_symmetry_4
_geom_torsion_publ_flag
O2 S1 N1 C1 172.52(15) . . . . ?
O1 S1 N1 C1 -58.09(17) . . . . ?
C7 S1 N1 C1 56.66(18) . . . . ?
S1 N1 C1 C2 -127.37(18) . . . . ?
S1 N1 C1 C6 55.9(2) . . . . ?
C6 C1 C2 C3 -0.7(3) . . . . ?
N1 C1 C2 C3 -177.46(18) . . . . ?
C1 C2 C3 C4 -0.9(3) . . . . ?
C13 O3 C4 C3 5.1(3) . . . . ?
C13 O3 C4 C5 -176.21(17) . . . . ?
C2 C3 C4 O3 -179.76(18) . . . . ?
C2 C3 C4 C5 1.6(3) . . . . ?
C14 O4 C5 C6 8.2(3) . . . . ?
C14 O4 C5 C4 -171.23(17) . . . . ?
O3 C4 C5 O4 0.0(2) . . . . ?
C3 C4 C5 O4 178.80(17) . . . . ?
O3 C4 C5 C6 -179.41(17) . . . . ?
C3 C4 C5 C6 -0.6(3) . . . . ?
O4 C5 C6 C1 179.62(17) . . . . ?
C4 C5 C6 C1 -1.0(3) . . . . ?
C2 C1 C6 C5 1.7(3) . . . . ?
N1 C1 C6 C5 178.39(17) . . . . ?
O2 S1 C7 C12 -17.09(18) . . . . ?
O1 S1 C7 C12 -147.88(15) . . . . ?
N1 S1 C7 C12 96.70(17) . . . . ?
O2 S1 C7 C8 164.54(15) . . . . ?
O1 S1 C7 C8 33.75(18) . . . . ?
N1 S1 C7 C8 -81.67(18) . . . . ?
C12 C7 C8 C9 -1.4(3) . . . . ?
S1 C7 C8 C9 176.96(15) . . . . ?
C7 C8 C9 C10 0.8(3) . . . . ?
C8 C9 C10 C11 0.0(3) . . . . ?
C9 C10 C11 C12 -0.4(3) . . . . ?
C9 C10 C11 Cl1 -179.60(16) . . . . ?
C10 C11 C12 C7 -0.1(3) . . . . ?
Cl1 C11 C12 C7 179.11(15) . . . . ?
C8 C7 C12 C11 1.0(3) . . . . ?
S1 C7 C12 C11 -177.33(15) . . . . ?
